data_2210168
loop_
_publ_author_name
'Tang, Shi-Gui'
'Tang, Qing-Gang'
'Wu, Wen-Yuan'
'Guo, Cheng'
'Ji, Chun-Xiang'

_publ_section_title
;
 Methyl
 2-amino-4-(3-nitrophenyl)-4<i>H</i>-benzo[<i>h</i>]chromene-3-carboxylate
;
_journal_coeditor_code CI2141
_journal_issue 9
_journal_name_full 'Acta Crystallographica Section E'
_journal_page_first o4100
_journal_page_last o4101
_journal_paper_doi 10.1107/S1600536806031412
_journal_volume 62
_journal_year 2006
_chemical_formula_iupac 'C21 H16 N2 O5'
_chemical_formula_moiety 'C21 H16 N2 O5'
_chemical_formula_sum 'C21 H16 N2 O5'
_chemical_formula_weight 376.36
_chemical_name_systematic
;
Methyl 2-amino-4-(3-nitrophenyl)-4H-benzo[h]chromene-3-carboxylate
;
_space_group_IT_number 2
_symmetry_cell_setting triclinic
_symmetry_space_group_name_Hall '-P 1'
_symmetry_space_group_name_H-M 'P -1'
_atom_sites_solution_hydrogens geom
_atom_sites_solution_primary direct
_atom_sites_solution_secondary difmap
_cell_angle_alpha 71.84(3)
_cell_angle_beta 78.39(3)
_cell_angle_gamma 82.73(3)
_cell_formula_units_Z 2
_cell_length_a 8.2190(16)
_cell_length_b 9.2570(19)
_cell_length_c 13.203(3)
_cell_measurement_reflns_used 25
_cell_measurement_temperature 293(2)
_cell_measurement_theta_max 13
_cell_measurement_theta_min 10
_cell_volume 932.8(4)
_computing_cell_refinement 'CAD-4 Software'
_computing_data_collection 'CAD-4 Software (Enraf--Nonius, 1989)'
_computing_data_reduction 'XCAD4 (Harms & Wocadlo, 1995)'
_computing_molecular_graphics 'SHELXTL (Siemens, 1996)'
_computing_publication_material SHELXTL
_computing_structure_refinement 'SHELXL97 (Sheldrick, 1997)'
_computing_structure_solution 'SHELXS97 (Sheldrick, 1997)'
_diffrn_ambient_temperature 293(2)
_diffrn_measured_fraction_theta_full 0.998
_diffrn_measured_fraction_theta_max 0.998
_diffrn_measurement_device_type 'Enraf-Nonius CAD-4'
_diffrn_measurement_method \w/2\q
_diffrn_radiation_monochromator graphite
_diffrn_radiation_source 'fine-focus sealed tube'
_diffrn_radiation_type MoK\a
_diffrn_radiation_wavelength 0.71073
_diffrn_reflns_av_R_equivalents 0.0626
_diffrn_reflns_av_sigmaI/netI 0.0357
_diffrn_reflns_limit_h_max 10
_diffrn_reflns_limit_h_min 0
_diffrn_reflns_limit_k_max 11
_diffrn_reflns_limit_k_min -11
_diffrn_reflns_limit_l_max 16
_diffrn_reflns_limit_l_min -15
_diffrn_reflns_number 3739
_diffrn_reflns_theta_full 25.98
_diffrn_reflns_theta_max 25.98
_diffrn_reflns_theta_min 1.65
_diffrn_standards_decay_% 0
_diffrn_standards_interval_count 200
_diffrn_standards_number 3
_exptl_absorpt_coefficient_mu 0.097
_exptl_absorpt_correction_T_max 0.9836
_exptl_absorpt_correction_T_min 0.9627
_exptl_absorpt_correction_type psi-scan
_exptl_absorpt_process_details '(North <i>et al.</i>,  1968)'
_exptl_crystal_colour Colourless
_exptl_crystal_density_diffrn 1.340
_exptl_crystal_density_method 'not measured'
_exptl_crystal_description Block
_exptl_crystal_F_000 392
_exptl_crystal_size_max 0.40
_exptl_crystal_size_mid 0.30
_exptl_crystal_size_min 0.20
_refine_diff_density_max 0.249
_refine_diff_density_min -0.113
_refine_ls_extinction_method none
_refine_ls_goodness_of_fit_ref 1.038
_refine_ls_hydrogen_treatment constr
_refine_ls_matrix_type full
_refine_ls_number_parameters 254
_refine_ls_number_reflns 3658
_refine_ls_number_restraints 0
_refine_ls_restrained_S_all 1.038
_refine_ls_R_factor_all 0.0326
_refine_ls_R_factor_gt 0.0243
_refine_ls_shift/su_max 0.001
_refine_ls_shift/su_mean 0.000
_refine_ls_structure_factor_coef Fsqd
_refine_ls_weighting_details 'calc w=1/[\s^2^(Fo^2^)+(0.0249P)^2^] where P=(Fo^2^+2Fc^2^)/3'
_refine_ls_weighting_scheme calc
_refine_ls_wR_factor_gt 0.0756
_refine_ls_wR_factor_ref 0.0766
_reflns_number_gt 2346
_reflns_number_total 3658
_reflns_threshold_expression I>2\s(I)
_cod_data_source_file ci2141.cif
_cod_data_source_block I
_cod_depositor_comments
;
The following automatic conversions were performed:
'_symmetry_cell_setting' value 'Triclinic' changed to 'triclinic'
according to '/home/saulius/struct/CIF-dictionaries/cif_core.dic'
dictionary named 'cif_core.dic' version 2.4.1 from 2010-06-29.

Automatic conversion script
Id: cif_fix_enum 1527 2010-12-29 10:47:43Z saulius 

The following automatic conversions were performed:

'_symmetry_cell_setting' value 'Triclinic' changed to 'triclinic'
according to /home/saulius/struct/CIF-dictionaries/cif_core.dic
dictionary named 'cif_core.dic' version 2.4.1 from 2010-06-29.

Automatic conversion script
Id: cif_fix_values 1715 2011-07-08 13:25:40Z adriana 
;
_cod_database_code 2210168
_cod_database_fobs_code 2210168

loop_
_symmetry_equiv_pos_as_xyz
'x, y, z'
'-x, -y, -z'

loop_
_atom_site_type_symbol
_atom_site_label
_atom_site_fract_x
_atom_site_fract_y
_atom_site_fract_z
_atom_site_U_iso_or_equiv
_atom_site_adp_type
_atom_site_calc_flag
_atom_site_refinement_flags
_atom_site_occupancy
C C21 0.67735(19) 0.64984(18) 0.42582(13) 0.0636(5) Uani d . 1
H H21A 0.7102 0.7492 0.4179 0.095 Uiso calc R 1
H H21B 0.7739 0.5860 0.4090 0.095 Uiso calc R 1
H H21C 0.6238 0.6059 0.4990 0.095 Uiso calc R 1
O O1 0.04063(11) 0.81815(11) 0.24368(8) 0.0507(3) Uani d . 1
O O3 0.56180(12) 0.66277(11) 0.35215(8) 0.0531(3) Uani d . 1
O O2 0.37436(12) 0.78315(11) 0.45102(9) 0.0589(3) Uani d . 1
C C19 0.30380(16) 0.72967(14) 0.30047(11) 0.0412(3) Uani d . 1
C C12 0.38258(16) 0.47728(14) 0.26023(10) 0.0380(3) Uani d . 1
C C11 0.36092(16) 0.65190(14) 0.21385(10) 0.0391(3) Uani d . 1
H H11 0.4693 0.6885 0.1742 0.047 Uiso calc R 1
C C9 -0.02895(17) 0.79999(15) 0.08439(11) 0.0456(4) Uani d . 1
C C13 0.53916(16) 0.40599(15) 0.27069(11) 0.0423(4) Uani d . 1
H H13 0.6330 0.4620 0.2469 0.051 Uiso calc R 1
C C10 0.09126(16) 0.76794(14) 0.15370(11) 0.0410(3) Uani d . 1
C C18 0.14971(18) 0.80299(14) 0.31123(11) 0.0430(3) Uani d . 1
N N1 0.07979(15) 0.86784(13) 0.38829(10) 0.0592(4) Uani d . 1
H H1A -0.0197 0.9100 0.3886 0.071 Uiso calc R 1
H H1B 0.1342 0.8674 0.4376 0.071 Uiso calc R 1
C C1 0.24081(17) 0.69250(15) 0.13429(11) 0.0440(4) Uani d . 1
O O4 0.83783(14) 0.25760(14) 0.31056(10) 0.0742(4) Uani d . 1
C C17 0.24588(17) 0.38980(16) 0.29512(11) 0.0472(4) Uani d . 1
H H17 0.1398 0.4366 0.2892 0.057 Uiso calc R 1
C C14 0.55377(18) 0.24909(16) 0.31745(12) 0.0466(4) Uani d . 1
C C20 0.41052(18) 0.72995(15) 0.37497(12) 0.0442(4) Uani d . 1
N N2 0.72215(17) 0.17694(16) 0.33291(10) 0.0578(4) Uani d . 1
O O5 0.73525(15) 0.03737(13) 0.36983(11) 0.0888(4) Uani d . 1
C C15 0.41998(19) 0.16112(17) 0.35171(12) 0.0531(4) Uani d . 1
H H15 0.4327 0.0562 0.3826 0.064 Uiso calc R 1
C C16 0.26594(19) 0.23435(17) 0.33849(13) 0.0571(4) Uani d . 1
H H16 0.1730 0.1773 0.3594 0.068 Uiso calc R 1
C C8 -0.18455(18) 0.87638(17) 0.10609(13) 0.0568(4) Uani d . 1
H H8 -0.2125 0.9091 0.1676 0.068 Uiso calc R 1
C C2 0.2783(2) 0.64676(18) 0.03931(12) 0.0645(5) Uani d . 1
H H2 0.3821 0.5986 0.0226 0.077 Uiso calc R 1
C C4 0.0092(2) 0.74800(18) -0.00765(13) 0.0591(4) Uani d . 1
C C7 -0.2956(2) 0.90262(19) 0.03612(14) 0.0705(5) Uani d . 1
H H7 -0.3986 0.9534 0.0509 0.085 Uiso calc R 1
C C3 0.1670(2) 0.6712(2) -0.02807(14) 0.0739(5) Uani d . 1
H H3 0.1946 0.6369 -0.0889 0.089 Uiso calc R 1
C C5 -0.1100(2) 0.7775(2) -0.07686(14) 0.0755(5) Uani d . 1
H H5A -0.0869 0.7431 -0.1377 0.091 Uiso calc R 1
C C6 -0.2573(2) 0.8553(2) -0.05531(16) 0.0814(6) Uani d . 1
H H6 -0.3330 0.8768 -0.1026 0.098 Uiso calc R 1

loop_
_atom_site_aniso_label
_atom_site_aniso_U_11
_atom_site_aniso_U_22
_atom_site_aniso_U_33
_atom_site_aniso_U_12
_atom_site_aniso_U_13
_atom_site_aniso_U_23
C21 0.0490(10) 0.0779(11) 0.0747(12) -0.0001(9) -0.0325(9) -0.0260(9)
O1 0.0375(6) 0.0637(6) 0.0559(7) 0.0149(5) -0.0163(5) -0.0267(5)
O3 0.0394(6) 0.0604(6) 0.0679(7) 0.0054(5) -0.0211(5) -0.0268(5)
O2 0.0556(7) 0.0652(7) 0.0696(7) 0.0087(5) -0.0231(6) -0.0368(6)
C12 0.0344(8) 0.0423(8) 0.0412(8) 0.0088(6) -0.0127(7) -0.0183(6)
C11 0.0283(7) 0.0438(8) 0.0433(8) 0.0069(6) -0.0076(6) -0.0130(6)
C9 0.0391(8) 0.0464(8) 0.0458(9) 0.0031(7) -0.0108(7) -0.0059(7)
C13 0.0341(8) 0.0478(8) 0.0475(9) 0.0078(7) -0.0091(7) -0.0203(7)
C10 0.0378(8) 0.0404(8) 0.0422(8) 0.0060(6) -0.0114(7) -0.0090(7)
C18 0.0429(9) 0.0404(8) 0.0487(9) 0.0035(7) -0.0130(7) -0.0167(7)
N1 0.0462(8) 0.0710(9) 0.0738(9) 0.0170(7) -0.0185(7) -0.0437(8)
C1 0.0392(8) 0.0489(8) 0.0417(9) 0.0086(7) -0.0110(7) -0.0121(7)
C17 0.0357(8) 0.0482(9) 0.0609(10) 0.0038(7) -0.0158(7) -0.0185(8)
C14 0.0428(9) 0.0484(9) 0.0529(10) 0.0174(7) -0.0168(7) -0.0238(7)
C19 0.0361(8) 0.0403(8) 0.0483(9) 0.0047(6) -0.0132(7) -0.0137(7)
C20 0.0401(9) 0.0364(8) 0.0535(10) 0.0021(7) -0.0126(8) -0.0129(7)
N2 0.0482(15) 0.0646(17) 0.0819(16) 0.0264(13) -0.0161(13) -0.0260(14)
O4 0.0397(12) 0.0909(18) 0.0918(18) 0.0189(12) -0.0188(12) -0.0258(14)
O5 0.0734(16) 0.0582(15) 0.109(2) 0.0364(12) -0.0293(15) -0.0219(15)
C15 0.0554(10) 0.0423(8) 0.0646(11) 0.0063(8) -0.0180(9) -0.0189(8)
C16 0.0475(10) 0.0507(10) 0.0763(12) -0.0062(8) -0.0185(9) -0.0173(8)
C8 0.0447(9) 0.0657(10) 0.0561(10) 0.0085(8) -0.0151(8) -0.0133(8)
C2 0.0609(11) 0.0823(12) 0.0507(10) 0.0277(9) -0.0167(9) -0.0282(9)
C4 0.0606(11) 0.0704(11) 0.0475(10) 0.0055(9) -0.0228(9) -0.0147(8)
C7 0.0451(10) 0.0856(13) 0.0749(13) 0.0091(9) -0.0238(10) -0.0120(10)
C3 0.0777(13) 0.0958(13) 0.0549(11) 0.0283(11) -0.0254(10) -0.0361(10)
C5 0.0727(13) 0.1002(14) 0.0584(12) 0.0096(11) -0.0312(10) -0.0236(10)
C6 0.0680(13) 0.1093(15) 0.0685(13) 0.0075(12) -0.0403(11) -0.0158(12)

loop_
_atom_type_symbol
_atom_type_description
_atom_type_scat_dispersion_real
_atom_type_scat_dispersion_imag
_atom_type_scat_source
C C 0.0033 0.0016 'International Tables Vol C Tables 4.2.6.8 and 6.1.1.4'
H H 0.0000 0.0000 'International Tables Vol C Tables 4.2.6.8 and 6.1.1.4'
N N 0.0061 0.0033 'International Tables Vol C Tables 4.2.6.8 and 6.1.1.4'
O O 0.0106 0.0060 'International Tables Vol C Tables 4.2.6.8 and 6.1.1.4'

loop_
_geom_angle_atom_site_label_1
_geom_angle_atom_site_label_2
_geom_angle_atom_site_label_3
_geom_angle
O3 C21 H21A 109.5
O3 C21 H21B 109.5
H21A C21 H21B 109.5
O3 C21 H21C 109.5
H21A C21 H21C 109.5
H21B C21 H21C 109.5
C18 O1 C10 118.82(10)
C20 O3 C21 116.65(12)
C18 C19 C20 117.61(13)
C18 C19 C11 121.16(12)
C20 C19 C11 121.23(12)
C13 C12 C17 118.97(12)
C13 C12 C11 120.17(12)
C17 C12 C11 120.83(12)
C19 C11 C1 110.81(11)
C19 C11 C12 112.62(11)
C1 C11 C12 109.37(11)
C19 C11 H11 108.0
C1 C11 H11 108.0
C12 C11 H11 108.0
C8 C9 C4 119.22(14)
C8 C9 C10 122.72(14)
C4 C9 C10 118.02(13)
C12 C13 C14 118.80(14)
C12 C13 H13 120.6
C14 C13 H13 120.6
C1 C10 O1 122.87(12)
C1 C10 C9 123.20(13)
O1 C10 C9 113.92(12)
N1 C18 O1 109.02(12)
N1 C18 C19 127.22(14)
O1 C18 C19 123.74(12)
C18 N1 H1A 120.0
C18 N1 H1B 120.0
H1A N1 H1B 120.0
C10 C1 C2 117.56(13)
C10 C1 C11 121.49(12)
C2 C1 C11 120.90(12)
C16 C17 C12 120.48(13)
C16 C17 H17 119.8
C12 C17 H17 119.8
C15 C14 C13 122.87(13)
C15 C14 N2 119.54(13)
C13 C14 N2 117.57(14)
O2 C20 O3 121.28(13)
O2 C20 C19 126.67(13)
O3 C20 C19 112.05(12)
O4 N2 O5 123.83(13)
O4 N2 C14 118.98(13)
O5 N2 C14 117.18(15)
C14 C15 C16 117.21(13)
C14 C15 H15 121.4
C16 C15 H15 121.4
C17 C16 C15 121.65(15)
C17 C16 H16 119.2
C15 C16 H16 119.2
C7 C8 C9 119.75(16)
C7 C8 H8 120.1
C9 C8 H8 120.1
C3 C2 C1 121.66(15)
C3 C2 H2 119.2
C1 C2 H2 119.2
C9 C4 C5 118.73(15)
C9 C4 C3 118.31(14)
C5 C4 C3 122.94(16)
C6 C7 C8 121.22(16)
C6 C7 H7 119.4
C8 C7 H7 119.4
C2 C3 C4 121.19(15)
C2 C3 H3 119.4
C4 C3 H3 119.4
C6 C5 C4 120.62(17)
C6 C5 H5A 119.7
C4 C5 H5A 119.7
C5 C6 C7 120.41(17)
C5 C6 H6 119.8
C7 C6 H6 119.8

loop_
_geom_bond_atom_site_label_1
_geom_bond_atom_site_label_2
_geom_bond_distance
C21 O3 1.4604(16)
C21 H21A 0.96
C21 H21B 0.96
C21 H21C 0.96
O1 C18 1.3531(16)
O1 C10 1.3773(16)
O3 C20 1.3393(16)
O2 C20 1.2207(16)
C19 C18 1.3619(18)
C19 C20 1.4445(18)
C19 C11 1.5027(18)
C12 C13 1.3822(17)
C12 C17 1.3855(18)
C12 C11 1.5406(17)
C11 C1 1.5154(18)
C11 H11 0.98
C9 C8 1.4027(19)
C9 C4 1.407(2)
C9 C10 1.4219(18)
C13 C14 1.3900(19)
C13 H13 0.93
C10 C1 1.3534(18)
C18 N1 1.3356(17)
N1 H1A 0.86
N1 H1B 0.86
C1 C2 1.4104(19)
O4 N2 1.2157(16)
C17 C16 1.3748(19)
C17 H17 0.93
C14 C15 1.369(2)
C14 N2 1.4824(17)
N2 O5 1.2296(16)
C15 C16 1.3751(19)
C15 H15 0.93
C16 H16 0.93
C8 C7 1.3743(19)
C8 H8 0.93
C2 C3 1.352(2)
C2 H2 0.93
C4 C5 1.416(2)
C4 C3 1.417(2)
C7 C6 1.375(2)
C7 H7 0.93
C3 H3 0.93
C5 C6 1.354(2)
C5 H5A 0.93
C6 H6 0.93

loop_
_geom_hbond_atom_site_label_D
_geom_hbond_atom_site_label_H
_geom_hbond_atom_site_label_A
_geom_hbond_site_symmetry_A
_geom_hbond_distance_DH
_geom_hbond_distance_HA
_geom_hbond_distance_DA
_geom_hbond_angle_DHA
N1 H1A O5 1_465 0.86 2.22 3.0750(18) 173
N1 H1B O2 . 0.86 2.05 2.6616(16) 127
C15 H15 O2 1_545 0.93 2.48 3.373(2) 161
C21 H21A O5 1_565 0.96 2.57 3.504(2) 165
C21 H21C Cg1 2_666 0.96 2.83 3.5675(19) 134

loop_
_cod_related_entry_id
_cod_related_entry_database
_cod_related_entry_code
1 ChemSpider 2732141
